data_4509329
loop_
_publ_author_name
'Li, Zuo-Xi'
'Xu, Yao'
'Zuo, Yi'
'Li, Lei'
'Pan, Qinhe'
'Hu, Tong-Liang'
'Bu, Xian-He'

_publ_section_title
;
 Varying Ligand Backbones for Modulating the Interpenetration of
 Coordination Polymers Based on Homoleptic Cobalt(II) Nodes
;
_journal_issue 9
_journal_name_full 'Crystal Growth &amp; Design'
_journal_page_first 3904
_journal_paper_doi 10.1021/cg801250g
_journal_volume 9
_journal_year 2009
_chemical_formula_sum 'C80 H56 Cl4 Co2 N16 O16'
_chemical_formula_weight 1757.07
_chemical_name_systematic
; 
 ? 
;
_space_group_IT_number 15
_symmetry_cell_setting monoclinic
_symmetry_space_group_name_Hall '-C 2yc'
_symmetry_space_group_name_H-M 'C 1 2/c 1'
_atom_sites_solution_hydrogens geom
_atom_sites_solution_primary direct
_atom_sites_solution_secondary difmap
_audit_creation_method SHELXL-97
_cell_angle_alpha 90.00
_cell_angle_beta 104.838(3)
_cell_angle_gamma 90.00
_cell_formula_units_Z 2
_cell_length_a 10.6034(17)
_cell_length_b 19.277(3)
_cell_length_c 20.049(3)
_cell_measurement_reflns_used 11274
_cell_measurement_temperature 113(2)
_cell_measurement_theta_max 26.3726
_cell_measurement_theta_min 0.999047
_cell_volume 3961.4(11)
_computing_cell_refinement 'CrystalClear (Rigaku/MSC Inc., 2005)'
_computing_data_collection 'CrystalClear (Rigaku/MSC Inc., 2005)'
_computing_data_reduction 'CrystalClear (Rigaku/MSC Inc., 2005)'
_computing_molecular_graphics 'Bruker SHELXTL'
_computing_publication_material 'Bruker SHELXTL'
_computing_structure_refinement 'SHELXL-97 (Sheldrick, 1997)'
_computing_structure_solution 'SHELXS-97 (Sheldrick, 1990)'
_diffrn_ambient_temperature 113(2)
_diffrn_detector_area_resol_mean 9
_diffrn_measured_fraction_theta_full 0.998
_diffrn_measured_fraction_theta_max 0.998
_diffrn_measurement_device_type 'CCD area detector'
_diffrn_measurement_method \w
_diffrn_radiation_monochromator graphite
_diffrn_radiation_source 'fine-focus sealed tube'
_diffrn_radiation_type MoK\a
_diffrn_radiation_wavelength 0.71073
_diffrn_reflns_av_R_equivalents 0.0429
_diffrn_reflns_av_sigmaI/netI 0.0522
_diffrn_reflns_limit_h_max 12
_diffrn_reflns_limit_h_min -10
_diffrn_reflns_limit_k_max 22
_diffrn_reflns_limit_k_min -22
_diffrn_reflns_limit_l_max 16
_diffrn_reflns_limit_l_min -23
_diffrn_reflns_number 9928
_diffrn_reflns_theta_full 25.02
_diffrn_reflns_theta_max 25.02
_diffrn_reflns_theta_min 2.10
_diffrn_standards_decay_% 0
_diffrn_standards_interval_count 0
_diffrn_standards_interval_time 0
_exptl_absorpt_coefficient_mu 0.632
_exptl_absorpt_correction_T_max 0.904
_exptl_absorpt_correction_T_min 0.881
_exptl_absorpt_correction_type multi-scan
_exptl_absorpt_process_details CrystalClear
_exptl_crystal_colour purple
_exptl_crystal_density_diffrn 1.473
_exptl_crystal_density_method 'not measured'
_exptl_crystal_description block
_exptl_crystal_F_000 1796
_exptl_crystal_size_max 0.20
_exptl_crystal_size_mid 0.18
_exptl_crystal_size_min 0.16
_refine_diff_density_max 0.816
_refine_diff_density_min -0.298
_refine_diff_density_rms 0.077
_refine_ls_extinction_method none
_refine_ls_goodness_of_fit_ref 1.018
_refine_ls_hydrogen_treatment constr
_refine_ls_matrix_type full
_refine_ls_number_parameters 438
_refine_ls_number_reflns 3487
_refine_ls_number_restraints 171
_refine_ls_restrained_S_all 1.028
_refine_ls_R_factor_all 0.1111
_refine_ls_R_factor_gt 0.0712
_refine_ls_shift/su_max 0.004
_refine_ls_shift/su_mean 0.000
_refine_ls_structure_factor_coef Fsqd
_refine_ls_weighting_details 'calc w=1/[\s^2^(Fo^2^)+(0.1354P)^2^+8.2313P] where P=(Fo^2^+2Fc^2^)/3'
_refine_ls_weighting_scheme calc
_refine_ls_wR_factor_gt 0.1917
_refine_ls_wR_factor_ref 0.2311
_reflns_number_gt 2271
_reflns_number_total 3494
_reflns_threshold_expression >2sigma(I)
_cod_data_source_file cg801250gsup1.cif
_cod_data_source_block 1
_cod_depositor_comments
;
The following automatic conversions were performed:

'_exptl_absorpt_correction_type' value 'Multi-scan' changed to
'multi-scan' according to
/home/saulius/struct/CIF-dictionaries/cif_core.dic dictionary named
'cif_core.dic' version 2.4.2 from 2011-04-26.

Automatic conversion script
Id: cif_fix_values 1891 2012-01-12 08:04:46Z andrius 
;
_cod_original_sg_symbol_H-M c2/c
_cod_database_code 4509329

loop_
_symmetry_equiv_pos_as_xyz
'x, y, z'
'-x, y, -z+1/2'
'x+1/2, y+1/2, z'
'-x+1/2, y+1/2, -z+1/2'
'-x, -y, -z'
'x, -y, z-1/2'
'-x+1/2, -y+1/2, -z'
'x+1/2, -y+1/2, z-1/2'

loop_
_atom_site_label
_atom_site_type_symbol
_atom_site_fract_x
_atom_site_fract_y
_atom_site_fract_z
_atom_site_U_iso_or_equiv
_atom_site_adp_type
_atom_site_occupancy
_atom_site_symmetry_multiplicity
_atom_site_calc_flag
_atom_site_refinement_flags
_atom_site_disorder_assembly
_atom_site_disorder_group
Co1 Co 0.0000 0.12673(5) 0.7500 0.0462(4) Uani 1 2 d SD . .
C12 C 0.2841(7) 0.2506(4) 0.6899(3) 0.080(4) Uani 0.557(6) 1 d PGD A 1
C13 C 0.3927(8) 0.2935(5) 0.7094(5) 0.116(6) Uani 0.557(6) 1 d PGD . 1
H13A H 0.4348 0.3111 0.6750 0.139 Uiso 0.557(6) 1 d PR A 1
C14 C 0.4416(8) 0.3116(5) 0.7783(5) 0.129(6) Uani 0.557(6) 1 d PGD . 1
H14A H 0.5177 0.3417 0.7916 0.154 Uiso 0.557(6) 1 d PR A 1
C15 C 0.3820(10) 0.2867(5) 0.8277(4) 0.124(6) Uani 0.557(6) 1 d PGD A 1
H15A H 0.4160 0.2992 0.8754 0.149 Uiso 0.557(6) 1 d PR A 1
C16 C 0.2735(10) 0.2437(5) 0.8082(3) 0.099(5) Uani 0.557(6) 1 d PGD A 1
H16A H 0.2313 0.2261 0.8426 0.118 Uiso 0.557(6) 1 d PR A 1
C17 C 0.2246(7) 0.2257(3) 0.7393(4) 0.069(3) Uani 0.557(6) 1 d PGD A 1
N3 N 0.1168(9) 0.1830(6) 0.7079(7) 0.049(5) Uani 0.557(6) 1 d PD A 1
N4 N 0.2084(12) 0.2216(7) 0.6272(6) 0.079(6) Uani 0.557(6) 1 d PD A 1
C11 C 0.1128(13) 0.1829(8) 0.6408(7) 0.047(4) Uani 0.557(6) 1 d PD A 1
H11A H 0.0490 0.1581 0.6062 0.056 Uiso 0.557(6) 1 d PR A 1
C18 C 0.2352(9) 0.2301(6) 0.5612(5) 0.055(3) Uiso 0.557(6) 1 d PD A 1
C19 C 0.3473(12) 0.2057(7) 0.5503(5) 0.081(4) Uani 0.557(6) 1 d PD . 1
H19 H 0.4079 0.1764 0.5784 0.097 Uiso 0.557(6) 1 calc PR A 1
C20 C 0.149(2) 0.2665(19) 0.5108(10) 0.116(10) Uani 0.557(6) 1 d PD . 1
H20 H 0.0690 0.2735 0.5212 0.140 Uiso 0.557(6) 1 calc PR A 1
N3' N 0.1108(11) 0.1909(13) 0.7123(12) 0.082(10) Uani 0.443(6) 1 d PD A 2
N4' N 0.1821(12) 0.2411(12) 0.6283(6) 0.064(5) Uani 0.443(6) 1 d PD A 2
C11' C 0.1488(14) 0.1815(11) 0.6543(11) 0.059(7) Uani 0.443(6) 1 d PD A 2
H11B H 0.1518 0.1383 0.6340 0.071 Uiso 0.443(6) 1 calc PR A 2
C12' C 0.1657(8) 0.2907(4) 0.6709(4) 0.065(4) Uani 0.443(6) 1 d PGDU A 2
C13' C 0.1847(11) 0.3620(4) 0.6695(5) 0.097(5) Uani 0.443(6) 1 d PGDU A 2
H13B H 0.2159 0.3833 0.6326 0.116 Uiso 0.443(6) 1 d PR A 2
C14' C 0.1591(12) 0.4037(4) 0.7211(6) 0.092(5) Uani 0.443(6) 1 d PGDU A 2
H14B H 0.1727 0.4550 0.7202 0.110 Uiso 0.443(6) 1 d PR A 2
C15' C 0.1145(12) 0.3741(5) 0.7740(5) 0.121(7) Uani 0.443(6) 1 d PGDU A 2
H15B H 0.0969 0.4041 0.8100 0.146 Uiso 0.443(6) 1 d PR A 2
C16' C 0.0955(11) 0.3028(5) 0.7754(4) 0.107(6) Uani 0.443(6) 1 d PGDU . 2
H16B H 0.0643 0.2814 0.8122 0.128 Uiso 0.443(6) 1 d PR A 2
C17' C 0.1211(8) 0.2611(4) 0.7238(4) 0.065(3) Uani 0.443(6) 1 d PGDU A 2
C18' C 0.2106(10) 0.2523(7) 0.5632(6) 0.043(3) Uiso 0.443(6) 1 d PD A 2
C19' C 0.3324(14) 0.2329(9) 0.5560(10) 0.075(6) Uiso 0.443(6) 1 d PD . 2
H19' H 0.3962 0.2285 0.5974 0.090 Uiso 0.443(6) 1 calc PR A 2
C20' C 0.1184(18) 0.2832(15) 0.5109(8) 0.061(5) Uani 0.443(6) 1 d PD . 2
H20' H 0.0445 0.3077 0.5139 0.073 Uiso 0.443(6) 1 calc PR A 2
N1 N -0.0962(4) 0.0673(2) 0.6723(2) 0.0522(10) Uani 1 1 d . A .
N2 N -0.2514(4) 0.0230(2) 0.5875(2) 0.0578(11) Uani 1 1 d . A .
C1 C -0.2216(5) 0.0685(3) 0.6403(3) 0.0523(12) Uani 1 1 d . . .
H1A H -0.2822 0.0973 0.6527 0.063 Uiso 1 1 calc R A .
C2 C -0.0414(5) 0.0169(3) 0.6379(3) 0.0604(14) Uani 1 1 d . . .
C3 C 0.0865(6) -0.0061(4) 0.6498(3) 0.085(2) Uani 1 1 d . A .
H3A H 0.1527 0.0122 0.6853 0.101 Uiso 1 1 calc R . .
C4 C 0.1106(8) -0.0564(5) 0.6074(5) 0.117(3) Uani 1 1 d . . .
H4A H 0.1949 -0.0738 0.6150 0.141 Uiso 1 1 calc R A .
C5 C 0.0155(10) -0.0824(5) 0.5542(5) 0.121(3) Uani 1 1 d . A .
H5A H 0.0379 -0.1156 0.5255 0.145 Uiso 1 1 calc R . .
C6 C -0.1109(9) -0.0615(4) 0.5415(4) 0.096(2) Uani 1 1 d . . .
H6A H -0.1759 -0.0805 0.5059 0.115 Uiso 1 1 calc R A .
C7 C -0.1377(6) -0.0101(3) 0.5846(3) 0.0661(15) Uani 1 1 d . A .
C8 C -0.3796(5) 0.0113(3) 0.5427(3) 0.0580(14) Uani 1 1 d . . .
C9 C -0.4841(9) 0.0021(6) 0.5694(4) 0.075(4) Uani 0.664(13) 1 d P . 1
H9 H -0.4734 0.0046 0.6169 0.089 Uiso 0.664(13) 1 calc PR . 1
C10 C -0.3955(10) 0.0107(7) 0.4730(5) 0.083(4) Uani 0.664(13) 1 d P . 1
H10 H -0.3248 0.0190 0.4546 0.099 Uiso 0.664(13) 1 calc PR . 1
C9' C -0.439(2) -0.0547(11) 0.5409(13) 0.093(9) Uani 0.336(13) 1 d P . 2
H9' H -0.3967 -0.0911 0.5682 0.111 Uiso 0.336(13) 1 calc PR . 2
C10' C -0.437(2) 0.0631(11) 0.5038(13) 0.091(9) Uani 0.336(13) 1 d P . 2
H10' H -0.3943 0.1055 0.5060 0.109 Uiso 0.336(13) 1 calc PR . 2
Cl1 Cl 1.0097(16) 0.4120(2) 0.2448(10) 0.100(2) Uani 0.50 1 d PD . .
O1 O 1.0491(17) 0.3613(8) 0.2035(12) 0.150(8) Uani 0.50 1 d PD . .
O2 O 1.0905(14) 0.4718(6) 0.2472(10) 0.166(7) Uani 0.50 1 d PD . .
O3 O 1.025(3) 0.3869(10) 0.3123(11) 0.208(13) Uani 0.50 1 d PD . .
O4 O 0.8787(13) 0.4309(8) 0.2157(15) 0.210(12) Uani 0.50 1 d PD . .
Cl2 Cl 0.2454(9) 0.7451(5) 0.4846(4) 0.110(2) Uani 0.50 1 d PD . .
O5 O 0.251(5) 0.8063(12) 0.5258(17) 0.20(2) Uani 0.227(18) 1 d PDU . .
O6 O 0.3199(16) 0.7572(13) 0.4339(9) 0.086(9) Uani 0.227(18) 1 d PDU . .
O7 O 0.1142(17) 0.729(2) 0.4496(11) 0.149(14) Uani 0.227(18) 1 d PDU . .
O8 O 0.304(3) 0.6877(17) 0.5274(15) 0.105(10) Uani 0.227(18) 1 d PDU . .
O5' O 0.165(3) 0.7900(14) 0.5132(13) 0.175(15) Uani 0.273(18) 1 d PDU . .
O6' O 0.307(3) 0.7840(16) 0.4405(11) 0.25(3) Uani 0.273(18) 1 d PDU . .
O7' O 0.169(3) 0.6898(11) 0.4469(10) 0.114(10) Uani 0.273(18) 1 d PDU . .
O8' O 0.3472(18) 0.7156(14) 0.5408(8) 0.087(8) Uani 0.273(18) 1 d PDU . .

loop_
_atom_site_aniso_label
_atom_site_aniso_U_11
_atom_site_aniso_U_22
_atom_site_aniso_U_33
_atom_site_aniso_U_23
_atom_site_aniso_U_13
_atom_site_aniso_U_12
Co1 0.0451(6) 0.0628(7) 0.0338(5) 0.000 0.0158(4) 0.000
C12 0.084(8) 0.089(8) 0.066(7) 0.016(6) 0.016(6) -0.031(7)
C13 0.115(11) 0.132(13) 0.093(10) 0.017(9) 0.016(9) -0.063(10)
C14 0.145(15) 0.120(12) 0.112(13) 0.004(10) 0.017(10) -0.075(11)
C15 0.174(16) 0.091(10) 0.096(11) -0.008(8) 0.011(11) -0.041(11)
C16 0.163(14) 0.077(8) 0.058(7) -0.003(6) 0.031(8) -0.025(9)
C17 0.084(8) 0.072(7) 0.051(6) -0.002(5) 0.020(6) -0.025(6)
N3 0.059(10) 0.061(9) 0.032(10) -0.005(7) 0.021(8) -0.028(7)
N4 0.091(8) 0.098(14) 0.052(8) -0.001(6) 0.025(7) -0.056(8)
C11 0.023(7) 0.088(9) 0.027(6) 0.011(6) 0.002(6) -0.019(5)
C19 0.141(12) 0.055(8) 0.039(6) 0.003(5) 0.008(6) 0.023(8)
C20 0.049(10) 0.21(3) 0.091(14) 0.029(13) 0.021(8) 0.039(11)
N3' 0.10(2) 0.103(19) 0.039(15) 0.010(12) 0.016(13) 0.018(14)
N4' 0.110(13) 0.053(8) 0.037(8) 0.011(6) 0.030(8) -0.018(8)
C11' 0.028(10) 0.074(11) 0.060(13) -0.019(9) -0.018(8) -0.003(8)
C12' 0.088(8) 0.058(6) 0.055(6) -0.002(5) 0.028(6) -0.022(6)
C13' 0.122(10) 0.085(8) 0.085(8) 0.014(7) 0.032(7) -0.021(7)
C14' 0.135(10) 0.071(7) 0.064(7) -0.003(6) 0.015(7) -0.004(7)
C15' 0.155(11) 0.089(9) 0.114(10) -0.029(8) 0.024(8) -0.019(8)
C16' 0.131(10) 0.106(9) 0.086(9) -0.010(7) 0.034(7) -0.022(8)
C17' 0.085(7) 0.062(7) 0.051(6) -0.012(5) 0.025(6) -0.016(6)
C20' 0.034(10) 0.118(16) 0.030(8) 0.018(7) 0.006(6) -0.004(9)
N1 0.052(2) 0.061(3) 0.047(2) -0.007(2) 0.0195(19) -0.001(2)
N2 0.058(3) 0.065(3) 0.049(2) -0.013(2) 0.012(2) -0.008(2)
C1 0.052(3) 0.058(3) 0.050(3) -0.011(2) 0.019(2) -0.002(2)
C2 0.064(3) 0.073(4) 0.048(3) -0.009(3) 0.022(3) 0.009(3)
C3 0.066(4) 0.114(6) 0.075(4) -0.011(4) 0.020(3) 0.023(4)
C4 0.092(5) 0.152(8) 0.113(6) -0.023(6) 0.035(5) 0.059(6)
C5 0.130(7) 0.130(7) 0.103(6) -0.037(5) 0.030(6) 0.057(6)
C6 0.120(6) 0.093(5) 0.069(4) -0.030(4) 0.012(4) 0.021(5)
C7 0.080(4) 0.067(4) 0.053(3) -0.013(3) 0.021(3) 0.012(3)
C8 0.062(3) 0.060(3) 0.049(3) -0.009(3) 0.010(3) -0.010(3)
C9 0.065(6) 0.116(9) 0.043(5) -0.008(5) 0.015(4) -0.020(6)
C10 0.072(6) 0.124(11) 0.058(6) -0.017(6) 0.028(5) -0.035(6)
C9' 0.081(14) 0.069(14) 0.108(18) 0.027(13) -0.011(12) 0.005(11)
C10' 0.079(14) 0.060(12) 0.113(18) -0.003(13) -0.014(13) -0.036(11)
Cl1 0.124(5) 0.093(2) 0.082(6) -0.014(5) 0.027(3) 0.001(6)
O1 0.143(14) 0.142(12) 0.20(2) -0.027(13) 0.111(14) -0.007(11)
O2 0.094(10) 0.173(17) 0.23(2) -0.033(15) 0.041(12) -0.041(11)
O3 0.29(4) 0.24(3) 0.106(14) 0.070(17) 0.083(19) 0.03(2)
O4 0.111(13) 0.17(2) 0.32(4) 0.02(2) 0.006(18) 0.015(14)
Cl2 0.073(2) 0.130(4) 0.140(7) -0.044(5) 0.053(5) 0.018(2)
O5 0.20(2) 0.19(2) 0.20(2) -0.016(10) 0.043(11) 0.010(10)
O6 0.075(11) 0.098(12) 0.100(12) -0.004(8) 0.049(8) 0.011(8)
O7 0.136(16) 0.161(17) 0.153(16) 0.003(10) 0.041(10) 0.001(10)
O8 0.114(14) 0.101(13) 0.108(13) 0.000(9) 0.042(9) 0.011(9)
O5' 0.173(17) 0.173(17) 0.183(17) -0.024(10) 0.053(10) 0.027(10)
O6' 0.24(3) 0.25(3) 0.25(3) 0.013(10) 0.070(12) -0.004(10)
O7' 0.117(13) 0.107(12) 0.118(12) -0.017(8) 0.029(9) -0.012(9)
O8' 0.079(10) 0.100(12) 0.090(10) -0.002(8) 0.037(8) 0.003(8)

loop_
_atom_type_symbol
_atom_type_description
_atom_type_scat_dispersion_real
_atom_type_scat_dispersion_imag
_atom_type_scat_source
C C 0.0033 0.0016 'International Tables Vol C Tables 4.2.6.8 and 6.1.1.4'
H H 0.0000 0.0000 'International Tables Vol C Tables 4.2.6.8 and 6.1.1.4'
N N 0.0061 0.0033 'International Tables Vol C Tables 4.2.6.8 and 6.1.1.4'
O O 0.0106 0.0060 'International Tables Vol C Tables 4.2.6.8 and 6.1.1.4'
Cl Cl 0.1484 0.1585 'International Tables Vol C Tables 4.2.6.8 and 6.1.1.4'
Co Co 0.3494 0.9721 'International Tables Vol C Tables 4.2.6.8 and 6.1.1.4'

loop_
_geom_angle_atom_site_label_1
_geom_angle_atom_site_label_2
_geom_angle_atom_site_label_3
_geom_angle
_geom_angle_site_symmetry_1
_geom_angle_site_symmetry_3
N3' Co1 N3' 102.8(17) . 2_556
N3 Co1 N3 113.9(8) . 2_556
N1 Co1 N1 109.8(3) . 2_556
N3' Co1 N1 107.2(8) . .
N3' Co1 N1 114.9(4) 2_556 .
N3 Co1 N1 103.4(4) . .
N3 Co1 N1 113.3(3) 2_556 .
N3' Co1 N1 114.9(4) . 2_556
N3 Co1 N1 113.3(3) . 2_556
C1 N1 C2 105.4(4) . .
C1 N1 Co1 128.4(4) . .
C2 N1 Co1 126.1(4) . .
C1 N2 C7 107.6(4) . .
C1 N2 C8 125.8(5) . .
C7 N2 C8 126.6(4) . .
N1 C1 N2 112.0(5) . .
N1 C1 H1A 124.0 . .
N2 C1 H1A 124.0 . .
C7 C2 C3 120.8(5) . .
C7 C2 N1 109.0(5) . .
C3 C2 N1 130.3(5) . .
C4 C3 C2 116.9(7) . .
C4 C3 H3A 121.6 . .
C2 C3 H3A 121.6 . .
C3 C4 C5 122.3(7) . .
C3 C4 H4A 118.9 . .
C5 C4 H4A 118.9 . .
C6 C5 C4 122.3(7) . .
C6 C5 H5A 118.8 . .
C4 C5 H5A 118.8 . .
C5 C6 C7 116.2(7) . .
C5 C6 H6A 121.9 . .
C7 C6 H6A 121.9 . .
C2 C7 N2 106.0(4) . .
C2 C7 C6 121.5(6) . .
N2 C7 C6 132.5(6) . .
C9 C8 C10 120.2(7) . .
C10' C8 C9' 122.2(11) . .
C10' C8 N2 117.9(9) . .
C9 C8 N2 120.6(5) . .
C10 C8 N2 119.2(6) . .
C9' C8 N2 119.8(9) . .
C8 C9 C10 120.3(8) . 5_456
C8 C9 H9 119.8 . .
C10 C9 H9 119.8 5_456 .
C9 C10 C8 119.4(8) 5_456 .
C9 C10 H10 120.3 5_456 .
C8 C10 H10 120.3 . .
C10' C9' C8 117.2(16) 5_456 .
C10' C9' H9' 121.4 5_456 .
C8 C9' H9' 121.4 . .
C8 C10' C9' 120.5(16) . 5_456
C8 C10' H10' 119.7 . .
C9' C10' H10' 119.7 5_456 .
C13 C12 C17 120.0 . .
C13 C12 N4 136.3(6) . .
C17 C12 N4 103.7(6) . .
C14 C13 C12 120.0 . .
C14 C13 H13A 119.6 . .
C12 C13 H13A 120.4 . .
C13 C14 C15 120.0 . .
C13 C14 H14A 119.6 . .
C15 C14 H14A 120.4 . .
C16 C15 C14 120.0 . .
C16 C15 H15A 120.1 . .
C14 C15 H15A 119.9 . .
C15 C16 C17 120.0 . .
C15 C16 H16A 120.4 . .
C17 C16 H16A 119.6 . .
C16 C17 C12 120.0 . .
C16 C17 N3 129.8(6) . .
C12 C17 N3 110.2(6) . .
C11 N3 C17 105.2(9) . .
C11 N3 Co1 124.4(9) . .
C17 N3 Co1 130.3(9) . .
C11 N4 C12 108.9(10) . .
C11 N4 C18 126.3(12) . .
C12 N4 C18 124.8(10) . .
N3 C11 N4 112.0(11) . .
N3 C11 H11A 124.2 . .
N4 C11 H11A 123.9 . .
C19 C18 C20 120.8(10) . .
C19 C18 N4 120.1(7) . .
C20 C18 N4 119.0(9) . .
C18 C19 C20 104.1(13) . 7_556
C18 C19 H19 128.0 . .
C20 C19 H19 128.0 7_556 .
C19 C20 C18 134.5(17) 7_556 .
C19 C20 H20 112.7 7_556 .
C18 C20 H20 112.7 . .
C11' N3' C17' 104.5(12) . .
C11' N3' Co1 125.9(18) . .
C17' N3' Co1 125.5(17) . .
C12' N4' C11' 106.1(14) . .
C12' N4' C18' 124.9(17) . .
C11' N4' C18' 128(2) . .
N3' C11' N4' 112.8(13) . .
N3' C11' H11B 123.6 . .
N4' C11' H11B 123.6 . .
N4' C12' C13' 131.2(9) . .
N4' C12' C17' 108.8(9) . .
C13' C12' C17' 120.0 . .
C12' C13' C14' 120.0 . .
C12' C13' H13B 120.8 . .
C14' C13' H13B 119.2 . .
C13' C14' C15' 120.0 . .
C13' C14' H14B 120.2 . .
C15' C14' H14B 119.8 . .
C16' C15' C14' 120.0 . .
C16' C15' H15B 120.9 . .
C14' C15' H15B 119.1 . .
C15' C16' C17' 120.0 . .
C15' C16' H16B 120.7 . .
C17' C16' H16B 119.3 . .
N3' C17' C16' 132.2(10) . .
N3' C17' C12' 107.8(10) . .
C16' C17' C12' 120.0 . .
C20' C18' C19' 122.5(12) . .
C20' C18' N4' 119.2(9) . .
C19' C18' N4' 118.3(8) . .
C18' C19' C20' 131.0(15) . 7_556
C18' C19' H19' 114.5 . .
C20' C19' H19' 114.5 7_556 .
C18' C20' C19' 103.7(16) . 7_556
C18' C20' H20' 128.1 . .
C19' C20' H20' 128.1 7_556 .
O3 Cl1 O4 110.3(8) . .
O3 Cl1 O1 110.3(7) . .
O4 Cl1 O1 110.2(8) . .
O3 Cl1 O2 108.9(8) . .
O4 Cl1 O2 108.9(7) . .
O1 Cl1 O2 108.2(7) . .
O7' Cl2 O5' 110.0(7) . .
O7' Cl2 O6' 110.5(7) . .
O7' Cl2 O8' 108.8(7) . .
O5' Cl2 O6' 110.2(7) . .
O5' Cl2 O8' 108.9(7) . .
O6' Cl2 O8' 108.3(7) . .
O7 Cl2 O8 110.2(7) . .
O5 Cl2 O8 109.9(7) . .
O7 Cl2 O5 111.1(7) . .
O7 Cl2 O6 109.1(7) . .
O5 Cl2 O6 108.6(7) . .
O8 Cl2 O6 107.9(7) . .

loop_
_geom_bond_atom_site_label_1
_geom_bond_atom_site_label_2
_geom_bond_distance
_geom_bond_site_symmetry_2
Co1 N3' 1.983(9) .
Co1 N3' 1.983(9) 2_556
Co1 N3 1.989(6) .
Co1 N3 1.989(6) 2_556
Co1 N1 1.991(4) .
Co1 N1 1.991(4) 2_556
N1 C2 1.402(6) .
C2 C3 1.388(8) .
C3 H3A 0.9300 .
C3 C4 1.357(10) .
C4 H4A 0.9300 .
C4 C5 1.362(12) .
C5 H5A 0.9300 .
C5 C6 1.360(11) .
C6 H6A 0.9300 .
C6 C7 1.392(8) .
N2 C7 1.379(7) .
N2 C1 1.348(6) .
N1 C1 1.320(6) .
C1 H1A 0.9300 .
C2 C7 1.377(8) .
N2 C8 1.443(7) .
C8 C10' 1.31(2) .
C8 C9 1.360(10) .
C8 C10 1.365(10) .
C8 C9' 1.42(2) .
C9 C10 1.363(13) 5_456
C9 H9 0.9300 .
C10 C9 1.363(13) 5_456
C10 H10 0.9300 .
C9' C10' 1.40(3) 5_456
C9' H9' 0.9300 .
C10' C9' 1.40(3) 5_456
C10' H10' 0.9300 .
N3 C11 1.335(9) .
C11 H11A 0.9631 .
N4 C11 1.341(9) .
C12 N4 1.421(15) .
C12 C13 1.3900 .
C13 C14 1.3900 .
C13 H13A 0.9735 .
C14 C15 1.3900 .
C14 H14A 0.9747 .
C15 C16 1.3900 .
C15 H15A 0.9622 .
C16 C17 1.3900 .
C16 H16A 0.9736 .
C17 N3 1.418(13) .
C12 C17 1.3900 .
N4 C18 1.433(9) .
C18 C19 1.347(9) .
C18 C20 1.370(9) .
C19 C20 1.348(19) 7_556
C19 H19 0.9300 .
C20 C19 1.348(19) 7_556
C20 H20 0.9300 .
N3' C11' 1.338(9) .
N4' C11' 1.346(10) .
C11' H11B 0.9300 .
N4' C12' 1.32(2) .
C12' C13' 1.3900 .
C13' C14' 1.3900 .
C13' H13B 0.9745 .
C14' C15' 1.3900 .
C14' H14B 1.0016 .
C15' C16' 1.3900 .
C15' H15B 0.9793 .
C16' C17' 1.3900 .
C16' H16B 0.9747 .
C12' C17' 1.3900 .
N3' C17' 1.37(3) .
N4' C18' 1.429(10) .
C18' C20' 1.373(10) .
C18' C19' 1.388(10) .
C19' C20' 1.59(2) 7_556
C19' H19' 0.9300 .
C20' C19' 1.59(2) 7_556
C20' H20' 0.9300 .
Cl1 O1 1.412(9) .
Cl1 O2 1.430(9) .
Cl1 O3 1.407(10) .
Cl1 O4 1.409(10) .
Cl2 O7 1.423(10) .
Cl2 O5 1.432(10) .
Cl2 O7' 1.434(10) .
Cl2 O5' 1.436(10) .
Cl2 O8' 1.461(10) .
Cl2 O6' 1.439(10) .
Cl2 O8 1.443(10) .
Cl2 O6 1.456(10) .

loop_
_geom_torsion_atom_site_label_1
_geom_torsion_atom_site_label_2
_geom_torsion_atom_site_label_3
_geom_torsion_atom_site_label_4
_geom_torsion
_geom_torsion_site_symmetry_1
_geom_torsion_site_symmetry_4
N3' Co1 N1 C1 -108.8(8) . .
N3' Co1 N1 C1 4.8(11) 2_556 .
N3 Co1 N1 C1 -113.1(6) . .
N3 Co1 N1 C1 10.7(7) 2_556 .
N1 Co1 N1 C1 125.7(5) 2_556 .
N3' Co1 N1 C2 67.9(8) . .
N3' Co1 N1 C2 -178.5(11) 2_556 .
N3 Co1 N1 C2 63.6(5) . .
N3 Co1 N1 C2 -172.6(6) 2_556 .
N1 Co1 N1 C2 -57.6(4) 2_556 .
N3' Co1 N3' C11' -142.3(9) 2_556 .
N1 Co1 N3' C11' 101.5(7) 2_556 .
N1 Co1 N3' C11' -20.8(10) . .
N3' Co1 N3' C17' 11.3(5) 2_556 .
N1 Co1 N3' C17' -104.8(7) 2_556 .
N1 Co1 N3' C17' 132.9(10) . .
N3 Co1 N3 C11 -116.5(6) 2_556 .
N1 Co1 N3 C11 125.7(5) 2_556 .
N1 Co1 N3 C11 6.9(6) . .
N3 Co1 N3 C17 69.2(8) 2_556 .
N1 Co1 N3 C17 -48.7(9) 2_556 .
N1 Co1 N3 C17 -167.4(7) . .
C2 N1 C1 N2 -0.5(6) . .
Co1 N1 C1 N2 176.7(3) . .
C7 N2 C1 N1 -0.1(6) . .
C8 N2 C1 N1 179.5(5) . .
C1 N1 C2 C7 0.9(6) . .
Co1 N1 C2 C7 -176.4(4) . .
C1 N1 C2 C3 -179.7(6) . .
Co1 N1 C2 C3 3.0(9) . .
C7 C2 C3 C4 -0.9(11) . .
N1 C2 C3 C4 179.8(7) . .
C2 C3 C4 C5 1.8(14) . .
C3 C4 C5 C6 -2.5(16) . .
C4 C5 C6 C7 2.1(15) . .
C3 C2 C7 N2 179.5(6) . .
N1 C2 C7 N2 -1.0(6) . .
C3 C2 C7 C6 0.6(10) . .
N1 C2 C7 C6 -180.0(6) . .
C1 N2 C7 C2 0.7(6) . .
C8 N2 C7 C2 -178.9(5) . .
C1 N2 C7 C6 179.5(7) . .
C8 N2 C7 C6 -0.1(11) . .
C5 C6 C7 C2 -1.1(11) . .
C5 C6 C7 N2 -179.8(8) . .
C1 N2 C8 C9 -47.6(10) . .
C1 N2 C8 C10 131.3(8) . .
C1 N2 C8 C9' -117.7(14) . .
C1 N2 C8 C10' 63.4(16) . .
C7 N2 C8 C9 131.9(8) . .
C7 N2 C8 C10 -49.1(10) . .
C7 N2 C8 C9' 61.8(15) . .
C7 N2 C8 C10' -117.1(16) . .
N2 C8 C9 C10 -178.3(9) . 5_456
N2 C8 C10 C9 178.3(9) . 5_456
N2 C8 C9' C10' -179.7(18) . 5_456
N2 C8 C10' C9' 179.8(19) . 5_456
C10 C8 C9 C10 2.8(18) . 5_456
C9 C8 C10 C9 -2.8(18) . 5_456
C10' C8 C9' C10' -1(4) . 5_456
C9' C8 C10' C9' 1(4) . 5_456
C17 C12 C13 C14 0.0 . .
N4 C12 C13 C14 -180.0(4) . .
C12 C13 C14 C15 0.0 . .
C13 C14 C15 C16 0.0 . .
C14 C15 C16 C17 0.0 . .
C15 C16 C17 C12 0.0 . .
C15 C16 C17 N3 179.8(4) . .
C13 C12 C17 C16 0.0 . .
N4 C12 C17 C16 180.0(3) . .
C13 C12 C17 N3 -179.8(3) . .
N4 C12 C17 N3 0.1(3) . .
C16 C17 N3 C11 -180.0(2) . .
C12 C17 N3 C11 -0.1(2) . .
C16 C17 N3 Co1 -4.8(10) . .
C12 C17 N3 Co1 175.0(8) . .
C13 C12 N4 C11 179.9(3) . .
C17 C12 N4 C11 -0.1(2) . .
C13 C12 N4 C18 2.7(11) . .
C17 C12 N4 C18 -177.3(10) . .
C17 N3 C11 N4 0.09(18) . .
Co1 N3 C11 N4 -175.5(8) . .
C12 N4 C11 N3 0.00(19) . .
C18 N4 C11 N3 177.1(10) . .
C11 N4 C18 C19 -114.2(11) . .
C12 N4 C18 C19 62.5(15) . .
C11 N4 C18 C20 69(2) . .
C12 N4 C18 C20 -114(2) . .
C20 C18 C19 C20 8(4) . 7_556
N4 C18 C19 C20 -169(2) . 7_556
C19 C18 C20 C19 -10(5) . 7_556
N4 C18 C20 C19 166(3) . 7_556
C17' N3' C11' N4' -0.11(19) . .
Co1 N3' C11' N4' 158.0(10) . .
C12' N4' C11' N3' 0.2(2) . .
C18' N4' C11' N3' -171.0(11) . .
C11' N4' C12' C13' -179.8(3) . .
C18' N4' C12' C13' -8.2(12) . .
C11' N4' C12' C17' -0.2(2) . .
C18' N4' C12' C17' 171.4(11) . .
N4' C12' C13' C14' 179.6(4) . .
C17' C12' C13' C14' 0.0 . .
C12' C13' C14' C15' 0.0 . .
C13' C14' C15' C16' 0.0 . .
C14' C15' C16' C17' 0.0 . .
C11' N3' C17' C16' 179.8(3) . .
Co1 N3' C17' C16' 21.5(12) . .
C11' N3' C17' C12' 0.0(2) . .
Co1 N3' C17' C12' -158.2(10) . .
C15' C16' C17' N3' -179.7(4) . .
C15' C16' C17' C12' 0.0 . .
N4' C12' C17' N3' 0.1(3) . .
C13' C12' C17' N3' 179.8(3) . .
N4' C12' C17' C16' -179.7(3) . .
C13' C12' C17' C16' 0.0 . .
C12' N4' C18' C20' -66(2) . .
C11' N4' C18' C20' 103.2(18) . .
C12' N4' C18' C19' 112.1(13) . .
C11' N4' C18' C19' -78.3(15) . .
C20' C18' C19' C20' -22(4) . 7_556
N4' C18' C19' C20' 159(2) . 7_556
C19' C18' C20' C19' 17(3) . 7_556
N4' C18' C20' C19' -164.5(16) . 7_556
